data_1549680
loop_
_publ_author_name
'Shi, Cheng'
'Zhang, Min'
'Hang, Xinxin'
'Bi, Yanfeng'
'Huang, Liangliang'
'Zhou, Kun'
'Xu, Zhenhe'
'Zheng, Zhiping'

_publ_section_title
;
 Assembly of thiacalix[4]arene-supported high-nuclearity Cd24 cluster with
 enhanced photocatalytic activity.
;
_journal_issue 30
_journal_name_full Nanoscale
_journal_page_first 14448
_journal_page_last 14454
_journal_paper_doi 10.1039/c8nr03474e
_journal_volume 10
_journal_year 2018
_chemical_formula_sum 'C288 H378 Cd24 Cl8 N16 O82 P6 S24'
_chemical_formula_weight 9312.50
_space_group_crystal_system trigonal
_space_group_IT_number 148
_space_group_name_Hall '-R 3'
_space_group_name_H-M_alt 'R -3 :H'
_symmetry_space_group_name_Hall '-R 3'
_symmetry_space_group_name_H-M 'R -3 :H'
_atom_sites_solution_hydrogens geom
_audit_creation_method SHELXL-2014/7
_audit_update_record
;
2017-11-20 deposited with the CCDC.
2018-07-11 downloaded from the CCDC.
;
_cell_angle_alpha 90
_cell_angle_beta 90
_cell_angle_gamma 120
_cell_formula_units_Z 3
_cell_length_a 22.4712(7)
_cell_length_b 22.4712(7)
_cell_length_c 62.0494(18)
_cell_measurement_reflns_used 9299
_cell_measurement_temperature 120(2)
_cell_measurement_theta_max 2.1936
_cell_measurement_theta_min 2.1936
_cell_volume 27134.4(14)
_computing_cell_refinement 'SAINT V8.37A (Bruker AXS Inc., 2015)'
_computing_data_collection 'Bruker Instrument Service vV6.2.3'
_computing_data_reduction 'SAINT V8.37A (Bruker AXS Inc., 2015)'
_computing_structure_refinement 'SHELXL-2014/7 (Sheldrick, 2014)'
_computing_structure_solution 'XT, VERSION 2014/5'
_diffrn_ambient_temperature 120(2)
_diffrn_measured_fraction_theta_full 0.993
_diffrn_measured_fraction_theta_max 0.993
_diffrn_measurement_device_type 'Bruker D8 QUEST'
_diffrn_measurement_method '\f & \w scans'
_diffrn_radiation_type MoK\a
_diffrn_radiation_wavelength 0.71073
_diffrn_reflns_av_R_equivalents 0.0215
_diffrn_reflns_av_unetI/netI 0.0191
_diffrn_reflns_Laue_measured_fraction_full 0.993
_diffrn_reflns_Laue_measured_fraction_max 0.993
_diffrn_reflns_limit_h_max 26
_diffrn_reflns_limit_h_min -26
_diffrn_reflns_limit_k_max 26
_diffrn_reflns_limit_k_min -23
_diffrn_reflns_limit_l_max 73
_diffrn_reflns_limit_l_min -73
_diffrn_reflns_number 45339
_diffrn_reflns_point_group_measured_fraction_full 0.993
_diffrn_reflns_point_group_measured_fraction_max 0.993
_diffrn_reflns_theta_full 25.044
_diffrn_reflns_theta_max 25.044
_diffrn_reflns_theta_min 2.660
_exptl_absorpt_coefficient_mu 1.675
_exptl_absorpt_correction_T_max 0.670
_exptl_absorpt_correction_T_min 0.664
_exptl_absorpt_correction_type multi-scan
_exptl_absorpt_process_details
;
SADABS-2016/2 - Bruker AXS area detector scaling and absorption correction
;
_exptl_crystal_colour colorless
_exptl_crystal_density_diffrn 1.710
_exptl_crystal_description block
_exptl_crystal_F_000 13908
_exptl_crystal_size_max 0.250
_exptl_crystal_size_mid 0.240
_exptl_crystal_size_min 0.240
_refine_diff_density_max 2.578
_refine_diff_density_min -2.577
_refine_diff_density_rms 0.158
_refine_ls_extinction_method none
_refine_ls_goodness_of_fit_ref 1.047
_refine_ls_hydrogen_treatment constr
_refine_ls_matrix_type full
_refine_ls_number_parameters 639
_refine_ls_number_reflns 10623
_refine_ls_number_restraints 0
_refine_ls_restrained_S_all 1.047
_refine_ls_R_factor_all 0.0557
_refine_ls_R_factor_gt 0.0491
_refine_ls_shift/su_max 0.001
_refine_ls_shift/su_mean 0.000
_refine_ls_structure_factor_coef Fsqd
_refine_ls_weighting_details 'w=1/[\s^2^(Fo^2^)+(0.0709P)^2^+691.6636P] where P=(Fo^2^+2Fc^2^)/3'
_refine_ls_weighting_scheme calc
_refine_ls_wR_factor_gt 0.1381
_refine_ls_wR_factor_ref 0.1435
_reflns_Friedel_coverage 0.000
_reflns_number_gt 9380
_reflns_number_total 10623
_reflns_threshold_expression 'I > 2\s(I)'
_cod_data_source_file c8nr03474e2.cif
_cod_data_source_block Cd24
_cod_depositor_comments
;
The following automatic conversions were performed:

'_exptl_absorpt_correction_type' value 'Multi-Scan' changed to
'multi-scan' according to
/home/data/users/saulius/crontab/automatic-downloads/rss-feeds/RSC/lib/dictionaries/cif_core.dic
dictionary named 'cif_core.dic' version 2.4.2 from 2011-04-26.

Automatic conversion script
Id: cif_fix_values 4973 2017-02-22 13:04:09Z antanas 

 Adding full bibliography for 1549680--1549681.cif.
;
_cod_original_cell_volume 27134.4(19)
_cod_database_code 1549680
_shelx_shelxl_version_number 2014/7
_shelx_space_group_comment
;
The symmetry employed for this shelxl refinement is uniquely defined
by the following loop, which should always be used as a source of
symmetry information in preference to the above space-group names.
They are only intended as comments.
;
_shelx_estimated_absorpt_t_min 0.680
_shelx_estimated_absorpt_t_max 0.689

loop_
_space_group_symop_operation_xyz
'x, y, z'
'-y, x-y, z'
'-x+y, -x, z'
'x+2/3, y+1/3, z+1/3'
'-y+2/3, x-y+1/3, z+1/3'
'-x+y+2/3, -x+1/3, z+1/3'
'x+1/3, y+2/3, z+2/3'
'-y+1/3, x-y+2/3, z+2/3'
'-x+y+1/3, -x+2/3, z+2/3'
'-x, -y, -z'
'y, -x+y, -z'
'x-y, x, -z'
'-x+2/3, -y+1/3, -z+1/3'
'y+2/3, -x+y+1/3, -z+1/3'
'x-y+2/3, x+1/3, -z+1/3'
'-x+1/3, -y+2/3, -z+2/3'
'y+1/3, -x+y+2/3, -z+2/3'
'x-y+1/3, x+2/3, -z+2/3'

loop_
_atom_site_label
_atom_site_type_symbol
_atom_site_fract_x
_atom_site_fract_y
_atom_site_fract_z
_atom_site_U_iso_or_equiv
_atom_site_adp_type
_atom_site_occupancy
_atom_site_site_symmetry_order
_atom_site_calc_flag
_atom_site_refinement_flags_posn
_atom_site_refinement_flags_adp
_atom_site_refinement_flags_occupancy
_atom_site_disorder_assembly
_atom_site_disorder_group
Cd1 Cd 0.53085(2) 0.42259(2) 0.36853(2) 0.02599(13) Uani 1 1 d . . . . .
Cd2 Cd 0.53509(2) 0.26992(2) 0.37380(2) 0.02699(13) Uani 1 1 d . . . . .
Cd3 Cd 0.35312(2) 0.16659(2) 0.35261(2) 0.02594(13) Uani 1 1 d . . . . .
Cd4 Cd 0.67933(2) 0.65583(2) 0.32045(2) 0.02566(13) Uani 1 1 d . . . . .
P1 P 0.64610(8) 0.51060(8) 0.33943(3) 0.0249(3) Uani 1 1 d . . . . .
S1 S 0.53398(9) 0.48197(8) 0.40777(3) 0.0303(4) Uani 1 1 d . . . . .
S2 S 0.53521(8) 0.23674(8) 0.41558(3) 0.0282(3) Uani 1 1 d . . . . .
S3 S 0.26779(8) 0.09648(8) 0.38380(3) 0.0297(3) Uani 1 1 d . . . . .
S4 S 0.26988(8) 0.34627(8) 0.37374(3) 0.0273(3) Uani 1 1 d . . . . .
Cl1 Cl 0.26002(9) 0.07670(10) 0.32633(3) 0.0392(4) Uani 1 1 d . . . . .
Cl2 Cl 0.6667 0.3333 0.36580(5) 0.0313(6) Uani 1 3 d S T P . .
O1 O 0.5483(2) 0.3610(2) 0.39240(7) 0.0293(10) Uani 1 1 d . . . . .
O2 O 0.4205(2) 0.2034(2) 0.38285(7) 0.0274(9) Uani 1 1 d . . . . .
O3 O 0.3068(2) 0.2353(2) 0.36088(7) 0.0304(10) Uani 1 1 d . . . . .
O4 O 0.4210(2) 0.3857(2) 0.37711(7) 0.0293(10) Uani 1 1 d . . . . .
O5 O 0.6510(2) 0.4705(2) 0.35846(7) 0.0304(10) Uani 1 1 d . . . . .
O6 O 0.5720(2) 0.4993(2) 0.34081(7) 0.0272(9) Uani 1 1 d . . . . .
O7 O 0.6983(2) 0.5881(2) 0.34146(7) 0.0298(10) Uani 1 1 d . . . . .
O8 O 0.6592(2) 0.4876(2) 0.31737(7) 0.0285(10) Uani 1 1 d . . . . .
O9 O 0.6055(3) 0.4024(3) 0.37394(8) 0.0425(12) Uani 1 1 d . . . . .
O10 O 0.5350(3) 0.5138(3) 0.35326(9) 0.0492(14) Uani 1 1 d . . . . .
O11 O 0.4437(3) 0.2555(3) 0.36791(8) 0.0448(13) Uani 1 1 d . . . . .
O12 O 0.6440(3) 0.6932(3) 0.34886(9) 0.0527(14) Uani 1 1 d . . . . .
C1 C 0.5371(3) 0.3608(3) 0.41330(10) 0.0281(14) Uani 1 1 d . . . . .
C2 C 0.5311(3) 0.4139(3) 0.42337(11) 0.0299(14) Uani 1 1 d . . . . .
C3 C 0.5255(4) 0.4157(4) 0.44585(11) 0.0341(15) Uani 1 1 d . . . . .
H3A H 0.5228 0.4527 0.4522 0.041 Uiso 1 1 calc R U . . .
C4 C 0.5238(4) 0.3651(4) 0.45909(11) 0.0367(16) Uani 1 1 d . . . . .
C5 C 0.5270(4) 0.3114(4) 0.44897(11) 0.0343(15) Uani 1 1 d . . . . .
H5A H 0.5258 0.2758 0.4576 0.041 Uiso 1 1 calc R U . . .
C6 C 0.5319(3) 0.3082(3) 0.42692(10) 0.0290(14) Uani 1 1 d . . . . .
C7 C 0.4008(3) 0.1641(3) 0.39998(11) 0.0306(14) Uani 1 1 d . . . . .
C8 C 0.4472(3) 0.1706(3) 0.41672(11) 0.0296(14) Uani 1 1 d . . . . .
C9 C 0.4263(4) 0.1266(4) 0.43423(12) 0.0386(16) Uani 1 1 d . . . . .
H9A H 0.4594 0.1325 0.4448 0.046 Uiso 1 1 calc R U . . .
C10 C 0.3590(4) 0.0744(4) 0.43694(13) 0.0449(19) Uani 1 1 d . . . . .
C11 C 0.3119(4) 0.0682(4) 0.42128(12) 0.0391(17) Uani 1 1 d . . . . .
H11A H 0.2650 0.0338 0.4229 0.047 Uiso 1 1 calc R U . . .
C12 C 0.3318(3) 0.1112(4) 0.40328(11) 0.0312(14) Uani 1 1 d . . . . .
C13 C 0.2672(3) 0.2208(4) 0.37790(11) 0.0305(14) Uani 1 1 d . . . . .
C14 C 0.2425(3) 0.1589(4) 0.38983(12) 0.0326(15) Uani 1 1 d . . . . .
C15 C 0.1951(4) 0.1419(4) 0.40650(12) 0.0404(17) Uani 1 1 d . . . . .
H15A H 0.1786 0.0989 0.4135 0.048 Uiso 1 1 calc R U . . .
C16 C 0.1708(4) 0.1850(4) 0.41330(14) 0.046(2) Uani 1 1 d . . . . .
C17 C 0.1967(4) 0.2464(4) 0.40224(13) 0.0402(17) Uani 1 1 d . . . . .
H17A H 0.1818 0.2776 0.4064 0.048 Uiso 1 1 calc R U . . .
C18 C 0.2429(4) 0.2646(4) 0.38550(12) 0.0338(15) Uani 1 1 d . . . . .
C19 C 0.4012(4) 0.4143(3) 0.39164(10) 0.0293(14) Uani 1 1 d . . . . .
C20 C 0.3328(4) 0.4022(4) 0.39266(11) 0.0321(15) Uani 1 1 d . . . . .
C21 C 0.3106(4) 0.4309(4) 0.40841(11) 0.0352(16) Uani 1 1 d . . . . .
H21A H 0.2641 0.4206 0.4084 0.042 Uiso 1 1 calc R U . . .
C22 C 0.3548(4) 0.4743(4) 0.42417(13) 0.0438(18) Uani 1 1 d . . . . .
C23 C 0.4228(4) 0.4875(4) 0.42336(12) 0.0400(17) Uani 1 1 d . . . . .
H23A H 0.4545 0.5168 0.4339 0.048 Uiso 1 1 calc R U . . .
C24 C 0.4455(4) 0.4592(4) 0.40766(11) 0.0325(15) Uani 1 1 d . . . . .
C25 C 0.5245(5) 0.3687(5) 0.48390(12) 0.051(2) Uani 1 1 d . . . . .
C26 C 0.3385(5) 0.0245(6) 0.45630(15) 0.062(3) Uani 1 1 d . . . . .
C27 C 0.1171(5) 0.1669(5) 0.43163(15) 0.056(2) Uani 1 1 d . . . . .
C28 C 0.3304(5) 0.5053(5) 0.44209(15) 0.055(2) Uani 1 1 d . . . . .
C29 C 0.5942(6) 0.3815(7) 0.49175(16) 0.080(4) Uani 1 1 d . . . . .
H29A H 0.6305 0.4249 0.4857 0.120 Uiso 1 1 calc R U . . .
H29B H 0.5958 0.3842 0.5075 0.120 Uiso 1 1 calc R U . . .
H29C H 0.6011 0.3438 0.4871 0.120 Uiso 1 1 calc R U . . .
C30 C 0.5130(5) 0.4268(5) 0.49188(13) 0.054(2) Uani 1 1 d . . . . .
H30A H 0.4682 0.4187 0.4868 0.081 Uiso 1 1 calc R U . . .
H30B H 0.5141 0.4280 0.5077 0.081 Uiso 1 1 calc R U . . .
H30C H 0.5493 0.4708 0.4862 0.081 Uiso 1 1 calc R U . . .
C31 C 0.4691(7) 0.3008(5) 0.49360(14) 0.070(3) Uani 1 1 d . . . . .
H31A H 0.4237 0.2915 0.4887 0.106 Uiso 1 1 calc R U . . .
H31B H 0.4766 0.2635 0.4889 0.106 Uiso 1 1 calc R U . . .
H31C H 0.4713 0.3039 0.5094 0.106 Uiso 1 1 calc R U . . .
C32 C 0.3668(10) 0.0663(12) 0.4769(3) 0.093(6) Uani 0.67(2) 1 d . . P A 1
H32A H 0.3463 0.0955 0.4790 0.140 Uiso 0.67(2) 1 calc R U P A 1
H32B H 0.3553 0.0350 0.4892 0.140 Uiso 0.67(2) 1 calc R U P A 1
H32C H 0.4168 0.0951 0.4758 0.140 Uiso 0.67(2) 1 calc R U P A 1
C33 C 0.3711(9) -0.0210(11) 0.4532(3) 0.093(6) Uani 0.67(2) 1 d . . P A 1
H33A H 0.3533 -0.0480 0.4400 0.140 Uiso 0.67(2) 1 calc R U P A 1
H33B H 0.4211 0.0081 0.4522 0.140 Uiso 0.67(2) 1 calc R U P A 1
H33C H 0.3596 -0.0520 0.4656 0.140 Uiso 0.67(2) 1 calc R U P A 1
C34 C 0.2602(10) -0.0238(13) 0.4578(3) 0.093(6) Uani 0.67(2) 1 d . . P A 1
H34A H 0.2433 -0.0500 0.4444 0.140 Uiso 0.67(2) 1 calc R U P A 1
H34B H 0.2497 -0.0556 0.4699 0.140 Uiso 0.67(2) 1 calc R U P A 1
H34C H 0.2377 0.0035 0.4601 0.140 Uiso 0.67(2) 1 calc R U P A 1
C32' C 0.394(2) 0.043(2) 0.4737(7) 0.090(10) Uani 0.33(2) 1 d . . P A 2
H32D H 0.3755 0.0088 0.4852 0.134 Uiso 0.33(2) 1 calc R U P A 2
H32E H 0.4343 0.0453 0.4673 0.134 Uiso 0.33(2) 1 calc R U P A 2
H32F H 0.4060 0.0885 0.4798 0.134 Uiso 0.33(2) 1 calc R U P A 2
C33' C 0.3045(19) -0.053(2) 0.4483(6) 0.090(10) Uani 0.33(2) 1 d . . P A 2
H33D H 0.2700 -0.0610 0.4372 0.134 Uiso 0.33(2) 1 calc R U P A 2
H33E H 0.3400 -0.0608 0.4422 0.134 Uiso 0.33(2) 1 calc R U P A 2
H33F H 0.2824 -0.0837 0.4605 0.134 Uiso 0.33(2) 1 calc R U P A 2
C34' C 0.274(2) 0.021(3) 0.4671(7) 0.090(10) Uani 0.33(2) 1 d . . P A 2
H34D H 0.2379 0.0090 0.4562 0.134 Uiso 0.33(2) 1 calc R U P A 2
H34E H 0.2564 -0.0138 0.4785 0.134 Uiso 0.33(2) 1 calc R U P A 2
H34F H 0.2863 0.0660 0.4733 0.134 Uiso 0.33(2) 1 calc R U P A 2
C35 C 0.1477(6) 0.2256(6) 0.44894(16) 0.072(3) Uani 1 1 d . . . . .
H35A H 0.1599 0.2695 0.4421 0.107 Uiso 1 1 calc R U . . .
H35B H 0.1135 0.2156 0.4602 0.107 Uiso 1 1 calc R U . . .
H35C H 0.1889 0.2284 0.4553 0.107 Uiso 1 1 calc R U . . .
C36 C 0.0986(5) 0.1000(5) 0.44210(16) 0.062(3) Uani 1 1 d . . . . .
H36A H 0.1399 0.1027 0.4484 0.093 Uiso 1 1 calc R U . . .
H36B H 0.0646 0.0902 0.4535 0.093 Uiso 1 1 calc R U . . .
H36C H 0.0792 0.0633 0.4313 0.093 Uiso 1 1 calc R U . . .
C37 C 0.0548(5) 0.1640(6) 0.42189(17) 0.065(3) Uani 1 1 d . . . . .
H37A H 0.0677 0.2082 0.4151 0.097 Uiso 1 1 calc R U . . .
H37B H 0.0353 0.1275 0.4110 0.097 Uiso 1 1 calc R U . . .
H37C H 0.0207 0.1544 0.4332 0.097 Uiso 1 1 calc R U . . .
C38 C 0.3387(7) 0.4797(6) 0.46425(16) 0.076(3) Uani 1 1 d . . . . .
H38A H 0.3869 0.4927 0.4664 0.114 Uiso 1 1 calc R U . . .
H38B H 0.3246 0.5005 0.4756 0.114 Uiso 1 1 calc R U . . .
H38C H 0.3099 0.4296 0.4649 0.114 Uiso 1 1 calc R U . . .
C39 C 0.2559(6) 0.4836(7) 0.44004(19) 0.085(4) Uani 1 1 d . . . . .
H39A H 0.2283 0.4333 0.4403 0.127 Uiso 1 1 calc R U . . .
H39B H 0.2423 0.5025 0.4521 0.127 Uiso 1 1 calc R U . . .
H39C H 0.2482 0.5008 0.4264 0.127 Uiso 1 1 calc R U . . .
C40 C 0.3748(6) 0.5824(6) 0.4418(2) 0.081(3) Uani 1 1 d . . . . .
H40A H 0.4232 0.5950 0.4432 0.122 Uiso 1 1 calc R U . . .
H40B H 0.3680 0.6003 0.4282 0.122 Uiso 1 1 calc R U . . .
H40C H 0.3622 0.6020 0.4538 0.122 Uiso 1 1 calc R U . . .
N1 N 0.5757(7) 0.6709(5) 0.37722(18) 0.102(4) Uani 1 1 d . . . . .
C41 C 0.5927(6) 0.6537(5) 0.35861(17) 0.072(3) Uani 1 1 d . . . . .
H41A H 0.5637 0.6091 0.3528 0.086 Uiso 1 1 calc R U . . .
C42 C 0.6191(11) 0.7376(8) 0.3871(3) 0.149(8) Uani 1 1 d . . . . .
H42A H 0.5982 0.7406 0.4006 0.224 Uiso 1 1 calc R U . . .
H42B H 0.6645 0.7433 0.3901 0.224 Uiso 1 1 calc R U . . .
H42C H 0.6240 0.7738 0.3772 0.224 Uiso 1 1 calc R U . . .
C43 C 0.5083(10) 0.6242(7) 0.3878(3) 0.077(5) Uani 0.669(16) 1 d . . P B 1
H43A H 0.5047 0.6451 0.4012 0.116 Uiso 0.669(16) 1 calc R U P B 1
H43B H 0.4708 0.6168 0.3781 0.116 Uiso 0.669(16) 1 calc R U P B 1
H43C H 0.5052 0.5800 0.3910 0.116 Uiso 0.669(16) 1 calc R U P B 1
C43' C 0.521(2) 0.5849(14) 0.3844(5) 0.077(5) Uani 0.331(16) 1 d . . P B 2
H43D H 0.5003 0.5827 0.3984 0.116 Uiso 0.331(16) 1 calc R U P B 2
H43E H 0.4848 0.5627 0.3735 0.116 Uiso 0.331(16) 1 calc R U P B 2
H43F H 0.5475 0.5610 0.3851 0.116 Uiso 0.331(16) 1 calc R U P B 2
O13 O 0.2794(6) 0.2038(6) 0.48160(18) 0.117(2) Uiso 1 1 d . . . . .
N2 N 0.3285(7) 0.2617(7) 0.4515(2) 0.117(2) Uiso 1 1 d . . . . .
C44 C 0.3581(9) 0.2735(9) 0.4298(3) 0.117(2) Uiso 1 1 d . . . . .
C45 C 0.3308(9) 0.3231(9) 0.4603(3) 0.117(2) Uiso 1 1 d . . . . .
C46 C 0.3073(9) 0.1962(9) 0.4597(3) 0.117(2) Uiso 1 1 d . . . . .
O14 O 0.4297(13) 0.7250(13) 0.3682(4) 0.134(5) Uiso 0.5 1 d . . P . .
N3 N 0.4952(17) 0.7440(17) 0.3271(5) 0.134(5) Uiso 0.5 1 d . . P . .
C47 C 0.561(2) 0.795(2) 0.3235(6) 0.134(5) Uiso 0.5 1 d . . P . .
C48 C 0.464(2) 0.668(2) 0.3248(6) 0.134(5) Uiso 0.5 1 d . . P . .
C49 C 0.485(2) 0.761(2) 0.3513(6) 0.134(5) Uiso 0.5 1 d . . P . .

loop_
_atom_site_aniso_label
_atom_site_aniso_U_11
_atom_site_aniso_U_22
_atom_site_aniso_U_33
_atom_site_aniso_U_23
_atom_site_aniso_U_13
_atom_site_aniso_U_12
Cd1 0.0267(2) 0.0267(2) 0.0250(2) 0.00134(18) 0.00275(18) 0.0137(2)
Cd2 0.0269(2) 0.0264(2) 0.0284(2) -0.00292(18) 0.00027(18) 0.0139(2)
Cd3 0.0254(2) 0.0271(2) 0.0255(2) 0.00060(18) 0.00216(18) 0.0133(2)
Cd4 0.0312(3) 0.0239(2) 0.0236(2) 0.00083(17) -0.00034(18) 0.0151(2)
P1 0.0247(8) 0.0267(8) 0.0227(8) 0.0022(6) -0.0004(6) 0.0125(7)
S1 0.0309(9) 0.0277(8) 0.0327(8) -0.0029(7) -0.0004(7) 0.0150(7)
S2 0.0284(8) 0.0307(8) 0.0292(8) -0.0006(6) -0.0009(6) 0.0176(7)
S3 0.0257(8) 0.0285(8) 0.0334(8) 0.0025(7) 0.0032(6) 0.0125(7)
S4 0.0244(8) 0.0323(8) 0.0303(8) -0.0004(6) 0.0012(6) 0.0180(7)
Cl1 0.0321(9) 0.0441(10) 0.0418(9) -0.0097(8) -0.0042(7) 0.0194(8)
Cl2 0.0222(8) 0.0222(8) 0.0495(17) 0.000 0.000 0.0111(4)
O1 0.034(2) 0.038(3) 0.021(2) -0.0006(19) 0.0014(18) 0.021(2)
O2 0.029(2) 0.027(2) 0.024(2) 0.0041(18) 0.0024(18) 0.013(2)
O3 0.030(2) 0.033(2) 0.030(2) 0.0018(19) 0.0050(19) 0.017(2)
O4 0.029(2) 0.033(2) 0.029(2) -0.0038(19) 0.0001(19) 0.019(2)
O5 0.033(2) 0.032(2) 0.026(2) 0.0041(19) -0.0017(19) 0.016(2)
O6 0.027(2) 0.030(2) 0.027(2) 0.0015(18) 0.0034(18) 0.016(2)
O7 0.033(2) 0.027(2) 0.029(2) 0.0003(18) -0.0027(19) 0.014(2)
O8 0.035(3) 0.029(2) 0.024(2) -0.0015(18) 0.0004(18) 0.018(2)
O9 0.052(3) 0.044(3) 0.032(3) 0.004(2) 0.004(2) 0.023(3)
O10 0.061(4) 0.051(3) 0.042(3) 0.000(3) 0.004(3) 0.033(3)
O11 0.043(3) 0.061(4) 0.032(3) -0.010(2) 0.001(2) 0.027(3)
O12 0.065(4) 0.051(3) 0.047(3) -0.002(3) 0.012(3) 0.033(3)
C1 0.022(3) 0.034(4) 0.028(3) -0.003(3) 0.000(3) 0.014(3)
C2 0.028(3) 0.030(3) 0.033(3) -0.004(3) -0.002(3) 0.015(3)
C3 0.033(4) 0.036(4) 0.033(4) -0.005(3) 0.003(3) 0.017(3)
C4 0.041(4) 0.044(4) 0.029(4) -0.004(3) -0.002(3) 0.024(4)
C5 0.036(4) 0.039(4) 0.030(3) 0.001(3) -0.002(3) 0.021(3)
C6 0.025(3) 0.031(3) 0.030(3) -0.004(3) -0.001(3) 0.013(3)
C7 0.030(3) 0.031(4) 0.029(3) 0.001(3) -0.002(3) 0.014(3)
C8 0.030(3) 0.031(3) 0.031(3) -0.002(3) 0.003(3) 0.018(3)
C9 0.041(4) 0.043(4) 0.032(4) 0.006(3) 0.001(3) 0.021(4)
C10 0.037(4) 0.054(5) 0.040(4) 0.018(4) 0.006(3) 0.021(4)
C11 0.035(4) 0.041(4) 0.041(4) 0.013(3) 0.010(3) 0.019(3)
C12 0.029(3) 0.035(4) 0.033(4) 0.003(3) 0.004(3) 0.018(3)
C13 0.024(3) 0.033(4) 0.032(3) 0.000(3) -0.002(3) 0.013(3)
C14 0.027(3) 0.031(4) 0.041(4) 0.001(3) 0.002(3) 0.016(3)
C15 0.039(4) 0.042(4) 0.044(4) 0.009(3) 0.008(3) 0.023(4)
C16 0.042(4) 0.055(5) 0.051(5) 0.015(4) 0.022(4) 0.032(4)
C17 0.041(4) 0.039(4) 0.049(4) 0.006(3) 0.015(3) 0.026(4)
C18 0.035(4) 0.032(4) 0.040(4) 0.007(3) 0.007(3) 0.020(3)
C19 0.033(4) 0.028(3) 0.029(3) 0.002(3) 0.004(3) 0.017(3)
C20 0.031(4) 0.034(4) 0.034(4) -0.002(3) 0.003(3) 0.018(3)
C21 0.034(4) 0.042(4) 0.037(4) -0.008(3) 0.001(3) 0.025(3)
C22 0.041(4) 0.050(5) 0.045(4) -0.011(4) 0.004(3) 0.026(4)
C23 0.046(4) 0.044(4) 0.037(4) -0.010(3) -0.004(3) 0.028(4)
C24 0.034(4) 0.035(4) 0.035(4) 0.002(3) 0.001(3) 0.022(3)
C25 0.068(6) 0.065(6) 0.030(4) -0.011(4) -0.006(4) 0.041(5)
C26 0.047(5) 0.078(7) 0.052(5) 0.039(5) 0.007(4) 0.023(5)
C27 0.056(5) 0.056(5) 0.063(6) 0.015(4) 0.026(4) 0.034(5)
C28 0.056(5) 0.065(6) 0.054(5) -0.024(4) 0.000(4) 0.038(5)
C29 0.106(9) 0.122(10) 0.049(6) -0.036(6) -0.033(6) 0.086(8)
C30 0.075(6) 0.069(6) 0.029(4) -0.002(4) 0.008(4) 0.044(5)
C31 0.119(9) 0.064(6) 0.029(4) 0.007(4) 0.016(5) 0.047(6)
C32 0.067(7) 0.119(11) 0.074(7) 0.071(7) 0.013(5) 0.031(6)
C33 0.067(7) 0.119(11) 0.074(7) 0.071(7) 0.013(5) 0.031(6)
C34 0.067(7) 0.119(11) 0.074(7) 0.071(7) 0.013(5) 0.031(6)
C32' 0.073(15) 0.102(19) 0.092(16) 0.051(14) 0.011(12) 0.043(13)
C33' 0.073(15) 0.102(19) 0.092(16) 0.051(14) 0.011(12) 0.043(13)
C34' 0.073(15) 0.102(19) 0.092(16) 0.051(14) 0.011(12) 0.043(13)
C35 0.081(7) 0.085(8) 0.056(6) 0.006(5) 0.028(5) 0.047(6)
C36 0.069(6) 0.067(6) 0.061(6) 0.021(5) 0.031(5) 0.041(5)
C37 0.048(5) 0.070(6) 0.076(7) 0.014(5) 0.028(5) 0.030(5)
C38 0.108(9) 0.082(8) 0.051(6) -0.007(5) 0.014(6) 0.058(7)
C39 0.075(7) 0.112(10) 0.083(8) -0.042(7) 0.012(6) 0.058(7)
C40 0.096(9) 0.063(7) 0.091(8) -0.019(6) 0.019(7) 0.044(6)
N1 0.158(11) 0.055(5) 0.101(8) 0.015(5) 0.071(8) 0.058(7)
C41 0.106(9) 0.046(5) 0.073(7) 0.003(5) 0.030(6) 0.045(6)
C42 0.22(2) 0.082(10) 0.101(11) -0.018(8) 0.073(13) 0.047(12)
C43 0.123(13) 0.037(7) 0.071(9) 0.021(6) 0.062(9) 0.039(8)
C43' 0.123(13) 0.037(7) 0.071(9) 0.021(6) 0.062(9) 0.039(8)

loop_
_atom_type_symbol
_atom_type_description
_atom_type_scat_dispersion_real
_atom_type_scat_dispersion_imag
_atom_type_scat_source
C C 0.0033 0.0016 'International Tables Vol C Tables 4.2.6.8 and 6.1.1.4'
H H 0.0000 0.0000 'International Tables Vol C Tables 4.2.6.8 and 6.1.1.4'
Cd Cd -0.8075 1.2024 'International Tables Vol C Tables 4.2.6.8 and 6.1.1.4'
Cl Cl 0.1484 0.1585 'International Tables Vol C Tables 4.2.6.8 and 6.1.1.4'
N N 0.0061 0.0033 'International Tables Vol C Tables 4.2.6.8 and 6.1.1.4'
O O 0.0106 0.0060 'International Tables Vol C Tables 4.2.6.8 and 6.1.1.4'
P P 0.1023 0.0942 'International Tables Vol C Tables 4.2.6.8 and 6.1.1.4'
S S 0.1246 0.1234 'International Tables Vol C Tables 4.2.6.8 and 6.1.1.4'

loop_
_geom_angle_atom_site_label_1
_geom_angle_atom_site_label_2
_geom_angle_atom_site_label_3
_geom_angle
_geom_angle_site_symmetry_1
_geom_angle_site_symmetry_3
O9 Cd1 O1 45.48(18) . .
O9 Cd1 O10 129.6(2) . .
O1 Cd1 O10 159.1(2) . .
O9 Cd1 O4 141.33(19) . .
O1 Cd1 O4 96.76(17) . .
O10 Cd1 O4 88.5(2) . .
O9 Cd1 O6 103.42(19) . .
O1 Cd1 O6 148.71(16) . .
O10 Cd1 O6 33.33(18) . .
O4 Cd1 O6 114.51(16) . .
O9 Cd1 O8 73.24(19) . 18_545
O1 Cd1 O8 78.07(16) . 18_545
O10 Cd1 O8 121.94(18) . 18_545
O4 Cd1 O8 93.60(16) . 18_545
O6 Cd1 O8 97.99(15) . 18_545
O9 Cd1 O5 42.54(18) . .
O1 Cd1 O5 86.76(16) . .
O10 Cd1 O5 87.52(19) . .
O4 Cd1 O5 175.92(16) . .
O6 Cd1 O5 62.03(15) . .
O8 Cd1 O5 89.14(16) 18_545 .
O9 Cd1 S1 98.15(15) . .
O1 Cd1 S1 74.92(12) . .
O10 Cd1 S1 87.19(15) . .
O4 Cd1 S1 74.12(12) . .
O6 Cd1 S1 113.43(12) . .
O8 Cd1 S1 148.57(12) 18_545 .
O5 Cd1 S1 104.94(11) . .
O9 Cd1 P1 72.34(15) . .
O1 Cd1 P1 117.44(12) . .
O10 Cd1 P1 60.22(15) . .
O4 Cd1 P1 145.76(12) . .
O6 Cd1 P1 31.27(11) . .
O8 Cd1 P1 92.19(12) 18_545 .
O5 Cd1 P1 30.88(11) . .
S1 Cd1 P1 114.39(5) . .
O11 Cd2 O5 101.3(2) . 2_655
O11 Cd2 O1 84.0(2) . .
O5 Cd2 O1 173.57(17) 2_655 .
O11 Cd2 O8 52.2(2) . 18_545
O5 Cd2 O8 108.81(16) 2_655 18_545
O1 Cd2 O8 77.29(16) . 18_545
O11 Cd2 O2 36.5(2) . .
O5 Cd2 O2 88.72(17) 2_655 .
O1 Cd2 O2 93.54(16) . .
O8 Cd2 O2 88.67(16) 18_545 .
O11 Cd2 O9 139.3(2) . 2_655
O5 Cd2 O9 40.56(16) 2_655 2_655
O1 Cd2 O9 133.28(17) . 2_655
O8 Cd2 O9 137.65(16) 18_545 2_655
O2 Cd2 O9 112.78(17) . 2_655
O11 Cd2 O9 100.4(2) . .
O5 Cd2 O9 142.04(17) 2_655 .
O1 Cd2 O9 38.55(16) . .
O8 Cd2 O9 63.00(16) 18_545 .
O2 Cd2 O9 126.03(16) . .
O9 Cd2 O9 119.0(2) 2_655 .
O11 Cd2 Cl2 150.26(18) . .
O5 Cd2 Cl2 87.00(13) 2_655 .
O1 Cd2 Cl2 90.14(12) . .
O8 Cd2 Cl2 98.02(12) 18_545 .
O2 Cd2 Cl2 172.93(11) . .
O9 Cd2 Cl2 60.57(12) 2_655 .
O9 Cd2 Cl2 59.77(12) . .
O11 Cd2 S2 106.32(16) . .
O5 Cd2 S2 99.98(12) 2_655 .
O1 Cd2 S2 74.86(12) . .
O8 Cd2 S2 146.56(12) 18_545 .
O2 Cd2 S2 75.05(11) . .
O9 Cd2 S2 75.75(12) 2_655 .
O9 Cd2 S2 103.34(12) . .
Cl2 Cd2 S2 100.16(7) . .
O6 Cd3 O11 75.35(18) 18_545 .
O6 Cd3 O2 109.59(16) 18_545 .
O11 Cd3 O2 35.41(18) . .
O6 Cd3 O3 86.24(16) 18_545 .
O11 Cd3 O3 79.68(18) . .
O2 Cd3 O3 90.79(16) . .
O6 Cd3 O7 86.09(16) 18_545 2_655
O11 Cd3 O7 95.80(18) . 2_655
O2 Cd3 O7 89.29(16) . 2_655
O3 Cd3 O7 171.88(16) . 2_655
O6 Cd3 O10 30.36(17) 18_545 18_545
O11 Cd3 O10 105.3(2) . 18_545
O2 Cd3 O10 139.94(17) . 18_545
O3 Cd3 O10 86.90(17) . 18_545
O7 Cd3 O10 87.82(17) 2_655 18_545
O6 Cd3 S3 163.69(12) 18_545 .
O11 Cd3 S3 106.85(14) . .
O2 Cd3 S3 76.42(11) . .
O3 Cd3 S3 78.42(12) . .
O7 Cd3 S3 109.47(12) 2_655 .
O10 Cd3 S3 141.35(14) 18_545 .
O6 Cd3 Cl1 91.54(12) 18_545 .
O11 Cd3 Cl1 166.77(15) . .
O2 Cd3 Cl1 156.29(12) . .
O3 Cd3 Cl1 101.55(12) . .
O7 Cd3 Cl1 81.31(12) 2_655 .
O10 Cd3 Cl1 61.81(14) 18_545 .
S3 Cd3 Cl1 86.22(6) . .
O7 Cd4 O12 91.2(2) . .
O7 Cd4 O4 95.49(16) . 17
O12 Cd4 O4 172.54(19) . 17
O7 Cd4 O3 110.09(16) . 17
O12 Cd4 O3 93.0(2) . 17
O4 Cd4 O3 87.85(16) 17 17
O7 Cd4 S4 169.37(13) . 17
O12 Cd4 S4 95.80(16) . 17
O4 Cd4 S4 77.13(11) 17 17
O3 Cd4 S4 77.61(11) 17 17
O7 Cd4 Cl1 81.76(12) . 3_665
O12 Cd4 Cl1 97.13(17) . 3_665
O4 Cd4 Cl1 80.61(12) 17 3_665
O3 Cd4 Cl1 164.32(12) 17 3_665
S4 Cd4 Cl1 89.42(5) 17 3_665
O5 P1 O8 114.0(3) . .
O5 P1 O7 111.4(3) . .
O8 P1 O7 106.6(3) . .
O5 P1 O6 104.4(3) . .
O8 P1 O6 111.3(3) . .
O7 P1 O6 109.1(3) . .
O5 P1 Cd1 55.21(18) . .
O8 P1 Cd1 124.56(19) . .
O7 P1 Cd1 128.44(19) . .
O6 P1 Cd1 49.44(16) . .
C2 S1 C24 101.4(3) . .
C2 S1 Cd1 94.8(2) . .
C24 S1 Cd1 95.9(2) . .
C8 S2 C6 101.9(3) . .
C8 S2 Cd2 96.6(2) . .
C6 S2 Cd2 97.1(2) . .
C12 S3 C14 104.8(3) . .
C12 S3 Cd3 96.3(2) . .
C14 S3 Cd3 96.1(2) . .
C18 S4 C20 101.5(3) . .
C18 S4 Cd4 97.8(2) . 18_545
C20 S4 Cd4 95.9(2) . 18_545
Cd3 Cl1 Cd4 87.70(5) . 2_655
Cd2 Cl2 Cd2 116.47(4) 3_665 .
Cd2 Cl2 Cd2 116.47(4) 3_665 2_655
Cd2 Cl2 Cd2 116.47(4) . 2_655
C1 O1 O9 142.2(5) . .
C1 O1 Cd1 124.8(4) . .
O9 O1 Cd1 60.1(2) . .
C1 O1 Cd2 124.5(4) . .
O9 O1 Cd2 82.3(3) . .
Cd1 O1 Cd2 104.19(17) . .
C7 O2 O11 167.9(5) . .
C7 O2 Cd3 118.8(4) . .
O11 O2 Cd3 69.9(3) . .
C7 O2 Cd2 121.7(4) . .
O11 O2 Cd2 57.3(3) . .
Cd3 O2 Cd2 110.87(17) . .
C13 O3 Cd3 119.4(4) . .
C13 O3 Cd4 118.7(4) . 18_545
Cd3 O3 Cd4 119.12(19) . 18_545
C19 O4 Cd1 124.4(4) . .
C19 O4 Cd4 117.7(4) . 18_545
Cd1 O4 Cd4 107.91(18) . 18_545
P1 O5 O9 143.4(4) . .
P1 O5 Cd2 134.2(3) . 3_665
O9 O5 Cd2 81.1(3) . 3_665
P1 O5 Cd1 93.9(2) . .
O9 O5 Cd1 53.7(2) . .
Cd2 O5 Cd1 131.6(2) 3_665 .
O10 O6 P1 139.8(4) . .
O10 O6 Cd3 89.9(3) . 17
P1 O6 Cd3 127.7(2) . 17
O10 O6 Cd1 70.7(3) . .
P1 O6 Cd1 99.3(2) . .
Cd3 O6 Cd1 116.11(19) 17 .
P1 O7 Cd4 115.5(2) . .
P1 O7 Cd3 131.5(3) . 3_665
Cd4 O7 Cd3 108.99(18) . 3_665
P1 O8 Cd2 139.4(3) . 17
P1 O8 Cd1 120.3(2) . 17
Cd2 O8 Cd1 99.87(16) 17 17
O1 O9 O5 152.2(4) . .
O1 O9 Cd1 74.4(3) . .
O5 O9 Cd1 83.8(3) . .
O1 O9 Cd2 133.2(3) . 3_665
O5 O9 Cd2 58.4(2) . 3_665
Cd1 O9 Cd2 138.5(3) . 3_665
O1 O9 Cd2 59.2(2) . .
O5 O9 Cd2 143.4(3) . .
Cd1 O9 Cd2 99.4(2) . .
Cd2 O9 Cd2 121.0(2) 3_665 .
O6 O10 Cd1 75.9(3) . .
O6 O10 Cd3 59.8(3) . 17
Cd1 O10 Cd3 105.6(2) . 17
O2 O11 Cd2 86.2(3) . .
O2 O11 Cd3 74.7(3) . .
Cd2 O11 Cd3 130.1(3) . .
C41 O12 Cd4 120.0(6) . .
O1 C1 C6 121.8(6) . .
O1 C1 C2 122.1(6) . .
C6 C1 C2 116.1(6) . .
C3 C2 C1 120.8(6) . .
C3 C2 S1 118.7(5) . .
C1 C2 S1 120.4(5) . .
C4 C3 C2 122.2(6) . .
C4 C3 H3A 118.9 . .
C2 C3 H3A 118.9 . .
C3 C4 C5 116.7(6) . .
C3 C4 C25 123.6(7) . .
C5 C4 C25 119.4(7) . .
C6 C5 C4 122.2(7) . .
C6 C5 H5A 118.9 . .
C4 C5 H5A 118.9 . .
C5 C6 C1 121.8(6) . .
C5 C6 S2 118.5(5) . .
C1 C6 S2 119.6(5) . .
O2 C7 C12 122.8(6) . .
O2 C7 C8 122.6(6) . .
C12 C7 C8 114.6(6) . .
C9 C8 C7 121.9(6) . .
C9 C8 S2 117.7(5) . .
C7 C8 S2 120.4(5) . .
C8 C9 C10 122.5(7) . .
C8 C9 H9A 118.8 . .
C10 C9 H9A 118.8 . .
C9 C10 C11 117.0(7) . .
C9 C10 C26 120.7(7) . .
C11 C10 C26 122.3(7) . .
C10 C11 C12 121.7(7) . .
C10 C11 H11A 119.2 . .
C12 C11 H11A 119.2 . .
C11 C12 C7 122.2(6) . .
C11 C12 S3 117.8(5) . .
C7 C12 S3 120.0(5) . .
O3 C13 C14 122.9(6) . .
O3 C13 C18 122.9(6) . .
C14 C13 C18 114.1(6) . .
C15 C14 C13 121.6(6) . .
C15 C14 S3 115.9(5) . .
C13 C14 S3 122.4(5) . .
C16 C15 C14 123.0(7) . .
C16 C15 H15A 118.5 . .
C14 C15 H15A 118.5 . .
C17 C16 C15 115.4(7) . .
C17 C16 C27 120.5(7) . .
C15 C16 C27 124.1(7) . .
C18 C17 C16 123.3(7) . .
C18 C17 H17A 118.4 . .
C16 C17 H17A 118.4 . .
C17 C18 C13 122.5(6) . .
C17 C18 S4 115.7(5) . .
C13 C18 S4 121.8(5) . .
O4 C19 C24 123.1(6) . .
O4 C19 C20 122.5(6) . .
C24 C19 C20 114.5(6) . .
C21 C20 C19 123.0(6) . .
C21 C20 S4 116.6(5) . .
C19 C20 S4 120.4(5) . .
C22 C21 C20 121.7(7) . .
C22 C21 H21A 119.2 . .
C20 C21 H21A 119.2 . .
C21 C22 C23 116.3(7) . .
C21 C22 C28 122.1(7) . .
C23 C22 C28 121.5(7) . .
C24 C23 C22 122.5(7) . .
C24 C23 H23A 118.7 . .
C22 C23 H23A 118.7 . .
C23 C24 C19 122.1(7) . .
C23 C24 S1 118.4(6) . .
C19 C24 S1 119.5(5) . .
C29 C25 C31 108.1(9) . .
C29 C25 C30 109.3(8) . .
C31 C25 C30 108.8(8) . .
C29 C25 C4 108.2(7) . .
C31 C25 C4 111.0(7) . .
C30 C25 C4 111.4(7) . .
C32 C26 C33 108.8(13) . .
C32 C26 C34 111.0(13) . .
C33 C26 C34 107.1(14) . .
C32 C26 C10 109.0(10) . .
C32' C26 C10 116.1(15) . .
C33 C26 C10 108.6(9) . .
C34 C26 C10 112.2(8) . .
C32' C26 C34' 108(2) . .
C10 C26 C34' 107.3(14) . .
C32' C26 C33' 114(2) . .
C10 C26 C33' 110.8(15) . .
C34' C26 C33' 99(2) . .
C36 C27 C37 110.4(8) . .
C36 C27 C16 111.7(7) . .
C37 C27 C16 107.6(8) . .
C36 C27 C35 109.4(9) . .
C37 C27 C35 108.7(8) . .
C16 C27 C35 108.9(8) . .
C39 C28 C40 111.3(9) . .
C39 C28 C38 106.2(9) . .
C40 C28 C38 107.9(9) . .
C39 C28 C22 112.4(7) . .
C40 C28 C22 109.1(8) . .
C38 C28 C22 109.7(8) . .
C25 C29 H29A 109.5 . .
C25 C29 H29B 109.5 . .
H29A C29 H29B 109.5 . .
C25 C29 H29C 109.5 . .
H29A C29 H29C 109.5 . .
H29B C29 H29C 109.5 . .
C25 C30 H30A 109.5 . .
C25 C30 H30B 109.5 . .
H30A C30 H30B 109.5 . .
C25 C30 H30C 109.5 . .
H30A C30 H30C 109.5 . .
H30B C30 H30C 109.5 . .
C25 C31 H31A 109.5 . .
C25 C31 H31B 109.5 . .
H31A C31 H31B 109.5 . .
C25 C31 H31C 109.5 . .
H31A C31 H31C 109.5 . .
H31B C31 H31C 109.5 . .
C26 C32 H32A 109.5 . .
C26 C32 H32B 109.5 . .
H32A C32 H32B 109.5 . .
C26 C32 H32C 109.5 . .
H32A C32 H32C 109.5 . .
H32B C32 H32C 109.5 . .
C26 C33 H33A 109.5 . .
C26 C33 H33B 109.5 . .
H33A C33 H33B 109.5 . .
C26 C33 H33C 109.5 . .
H33A C33 H33C 109.5 . .
H33B C33 H33C 109.5 . .
C26 C34 H34A 109.5 . .
C26 C34 H34B 109.5 . .
H34A C34 H34B 109.5 . .
C26 C34 H34C 109.5 . .
H34A C34 H34C 109.5 . .
H34B C34 H34C 109.5 . .
C26 C32' H32D 109.5 . .
C26 C32' H32E 109.5 . .
H32D C32' H32E 109.5 . .
C26 C32' H32F 109.5 . .
H32D C32' H32F 109.5 . .
H32E C32' H32F 109.5 . .
C26 C33' H33D 109.5 . .
C26 C33' H33E 109.5 . .
H33D C33' H33E 109.5 . .
C26 C33' H33F 109.5 . .
H33D C33' H33F 109.5 . .
H33E C33' H33F 109.5 . .
C26 C34' H34D 109.5 . .
C26 C34' H34E 109.5 . .
H34D C34' H34E 109.5 . .
C26 C34' H34F 109.5 . .
H34D C34' H34F 109.5 . .
H34E C34' H34F 109.5 . .
C27 C35 H35A 109.5 . .
C27 C35 H35B 109.5 . .
H35A C35 H35B 109.5 . .
C27 C35 H35C 109.5 . .
H35A C35 H35C 109.5 . .
H35B C35 H35C 109.5 . .
C27 C36 H36A 109.5 . .
C27 C36 H36B 109.5 . .
H36A C36 H36B 109.5 . .
C27 C36 H36C 109.5 . .
H36A C36 H36C 109.5 . .
H36B C36 H36C 109.5 . .
C27 C37 H37A 109.5 . .
C27 C37 H37B 109.5 . .
H37A C37 H37B 109.5 . .
C27 C37 H37C 109.5 . .
H37A C37 H37C 109.5 . .
H37B C37 H37C 109.5 . .
C28 C38 H38A 109.5 . .
C28 C38 H38B 109.5 . .
H38A C38 H38B 109.5 . .
C28 C38 H38C 109.5 . .
H38A C38 H38C 109.5 . .
H38B C38 H38C 109.5 . .
C28 C39 H39A 109.5 . .
C28 C39 H39B 109.5 . .
H39A C39 H39B 109.5 . .
C28 C39 H39C 109.5 . .
H39A C39 H39C 109.5 . .
H39B C39 H39C 109.5 . .
C28 C40 H40A 109.5 . .
C28 C40 H40B 109.5 . .
H40A C40 H40B 109.5 . .
C28 C40 H40C 109.5 . .
H40A C40 H40C 109.5 . .
H40B C40 H40C 109.5 . .
C41 N1 C42 121.5(11) . .
C41 N1 C43 120.8(12) . .
C42 N1 C43 117.5(10) . .
C41 N1 C43' 92.5(11) . .
C42 N1 C43' 140.4(15) . .
O12 C41 N1 121.8(10) . .
O12 C41 H41A 119.1 . .
N1 C41 H41A 119.1 . .
N1 C42 H42A 109.5 . .
N1 C42 H42B 109.5 . .
H42A C42 H42B 109.5 . .
N1 C42 H42C 109.5 . .
H42A C42 H42C 109.5 . .
H42B C42 H42C 109.5 . .
N1 C43 H43A 109.5 . .
N1 C43 H43B 109.5 . .
H43A C43 H43B 109.5 . .
N1 C43 H43C 109.5 . .
H43A C43 H43C 109.5 . .
H43B C43 H43C 109.5 . .
N1 C43' H43D 109.5 . .
N1 C43' H43E 109.5 . .
H43D C43' H43E 109.5 . .
N1 C43' H43F 109.5 . .
H43D C43' H43F 109.5 . .
H43E C43' H43F 109.5 . .
C46 N2 C45 134.0(15) . .
C46 N2 C44 114.0(14) . .
C45 N2 C44 111.9(14) . .
N2 C46 O13 98.3(13) . .
C47 N3 C48 130(3) . .
C47 N3 C49 100(3) . .
C48 N3 C49 109(3) . .
O14 C49 N3 134(3) . .

loop_
_geom_bond_atom_site_label_1
_geom_bond_atom_site_label_2
_geom_bond_distance
_geom_bond_site_symmetry_2
Cd1 O9 1.974(6) .
Cd1 O1 2.193(4) .
Cd1 O10 2.217(6) .
Cd1 O4 2.239(4) .
Cd1 O6 2.278(4) .
Cd1 O8 2.286(4) 18_545
Cd1 O5 2.436(5) .
Cd1 S1 2.7604(17) .
Cd1 P1 2.9593(17) .
Cd2 O11 1.948(5) .
Cd2 O5 2.169(4) 2_655
Cd2 O1 2.237(4) .
Cd2 O8 2.281(4) 18_545
Cd2 O2 2.309(4) .
Cd2 O9 2.516(6) 2_655
Cd2 O9 2.581(5) .
Cd2 Cl2 2.6087(8) .
Cd2 S2 2.6980(17) .
Cd3 O6 2.206(4) 18_545
Cd3 O11 2.229(6) .
Cd3 O2 2.290(4) .
Cd3 O3 2.309(4) .
Cd3 O7 2.346(5) 2_655
Cd3 O10 2.553(6) 18_545
Cd3 S3 2.6233(17) .
Cd3 Cl1 2.6248(18) .
Cd4 O7 2.202(4) .
Cd4 O12 2.260(5) .
Cd4 O4 2.294(4) 17
Cd4 O3 2.343(5) 17
Cd4 S4 2.5976(16) 17
Cd4 Cl1 2.7202(19) 3_665
P1 O5 1.522(5) .
P1 O8 1.543(4) .
P1 O7 1.543(5) .
P1 O6 1.556(5) .
S1 C2 1.783(7) .
S1 C24 1.788(7) .
S2 C8 1.785(7) .
S2 C6 1.789(7) .
S3 C12 1.778(7) .
S3 C14 1.796(7) .
S4 C18 1.777(7) .
S4 C20 1.782(7) .
S4 Cd4 2.5978(16) 18_545
Cl1 Cd4 2.7202(18) 2_655
Cl2 Cd2 2.6086(8) 3_665
Cl2 Cd2 2.6088(8) 2_655
O1 C1 1.320(8) .
O1 O9 1.623(7) .
O2 C7 1.309(8) .
O2 O11 1.375(7) .
O3 C13 1.314(8) .
O3 Cd4 2.343(5) 18_545
O4 C19 1.309(8) .
O4 Cd4 2.294(4) 18_545
O5 O9 1.657(7) .
O5 Cd2 2.169(4) 3_665
O6 O10 1.290(7) .
O6 Cd3 2.206(4) 17
O7 Cd3 2.346(5) 3_665
O8 Cd2 2.281(4) 17
O8 Cd1 2.285(4) 17
O9 Cd2 2.516(6) 3_665
O10 Cd3 2.553(6) 17
O12 C41 1.208(12) .
C1 C6 1.409(10) .
C1 C2 1.412(9) .
C2 C3 1.403(10) .
C3 C4 1.386(10) .
C3 H3A 0.9500 .
C4 C5 1.394(10) .
C4 C25 1.541(10) .
C5 C6 1.377(9) .
C5 H5A 0.9500 .
C7 C12 1.420(10) .
C7 C8 1.427(9) .
C8 C9 1.383(10) .
C9 C10 1.386(11) .
C9 H9A 0.9500 .
C10 C11 1.391(11) .
C10 C26 1.548(10) .
C11 C12 1.396(10) .
C11 H11A 0.9500 .
C13 C14 1.422(10) .
C13 C18 1.422(10) .
C14 C15 1.395(10) .
C15 C16 1.394(11) .
C15 H15A 0.9500 .
C16 C17 1.382(11) .
C16 C27 1.557(11) .
C17 C18 1.379(10) .
C17 H17A 0.9500 .
C19 C24 1.411(10) .
C19 C20 1.423(10) .
C20 C21 1.393(9) .
C21 C22 1.388(11) .
C21 H21A 0.9500 .
C22 C23 1.405(11) .
C22 C28 1.550(10) .
C23 C24 1.391(10) .
C23 H23A 0.9500 .
C25 C29 1.523(14) .
C25 C31 1.531(14) .
C25 C30 1.535(12) .
C26 C32 1.53(2) .
C26 C32' 1.53(4) .
C26 C33 1.54(2) .
C26 C34 1.54(2) .
C26 C34' 1.57(4) .
C26 C33' 1.58(4) .
C27 C36 1.493(13) .
C27 C37 1.496(14) .
C27 C35 1.568(15) .
C28 C39 1.498(14) .
C28 C40 1.505(14) .
C28 C38 1.538(14) .
C29 H29A 0.9800 .
C29 H29B 0.9800 .
C29 H29C 0.9800 .
C30 H30A 0.9800 .
C30 H30B 0.9800 .
C30 H30C 0.9800 .
C31 H31A 0.9800 .
C31 H31B 0.9800 .
C31 H31C 0.9800 .
C32 H32A 0.9800 .
C32 H32B 0.9800 .
C32 H32C 0.9800 .
C33 H33A 0.9800 .
C33 H33B 0.9800 .
C33 H33C 0.9800 .
C34 H34A 0.9800 .
C34 H34B 0.9800 .
C34 H34C 0.9800 .
C32' H32D 0.9800 .
C32' H32E 0.9800 .
C32' H32F 0.9800 .
C33' H33D 0.9800 .
C33' H33E 0.9800 .
C33' H33F 0.9800 .
C34' H34D 0.9800 .
C34' H34E 0.9800 .
C34' H34F 0.9800 .
C35 H35A 0.9800 .
C35 H35B 0.9800 .
C35 H35C 0.9800 .
C36 H36A 0.9800 .
C36 H36B 0.9800 .
C36 H36C 0.9800 .
C37 H37A 0.9800 .
C37 H37B 0.9800 .
C37 H37C 0.9800 .
C38 H38A 0.9800 .
C38 H38B 0.9800 .
C38 H38C 0.9800 .
C39 H39A 0.9800 .
C39 H39B 0.9800 .
C39 H39C 0.9800 .
C40 H40A 0.9800 .
C40 H40B 0.9800 .
C40 H40C 0.9800 .
N1 C41 1.333(13) .
N1 C42 1.452(18) .
N1 C43 1.495(18) .
N1 C43' 1.75(3) .
C41 H41A 0.9500 .
C42 H42A 0.9800 .
C42 H42B 0.9800 .
C42 H42C 0.9800 .
C43 H43A 0.9800 .
C43 H43B 0.9800 .
C43 H43C 0.9800 .
C43' H43D 0.9800 .
C43' H43E 0.9800 .
C43' H43F 0.9800 .
O13 C46 1.543(19) .
N2 C46 1.40(2) .
N2 C45 1.46(2) .
N2 C44 1.47(2) .
O14 C49 1.51(4) .
N3 C47 1.36(5) .
N3 C48 1.49(5) .
N3 C49 1.60(5) .
